data_4132032
loop_
_publ_author_name
'Bukhryakov, Konstantin V.'
'Schrock, Richard R.'
'Hoveyda, Amir H.'
'Tsay, Charlene'
'M\"uller, Peter'

_publ_section_title
;
 Syntheses of Molybdenum Oxo Alkylidene Complexes through Addition of
 Water to an Alkylidyne Complex.
;
_journal_issue 8
_journal_name_full 'Journal of the American Chemical Society'
_journal_page_first 2797
_journal_page_last 2800
_journal_paper_doi 10.1021/jacs.8b00499
_journal_volume 140
_journal_year 2018
_chemical_formula_sum 'C52 H78 Cl Mo O3 P'
_chemical_formula_weight 913.50
_space_group_crystal_system monoclinic
_space_group_IT_number 14
_space_group_name_Hall '-P 2ybc'
_space_group_name_H-M_alt 'P 1 21/c 1'
_atom_sites_solution_hydrogens mixed
_atom_sites_solution_primary direct
_atom_sites_solution_secondary difmap
_audit_creation_method SHELXL-2014/7
_cell_angle_alpha 90
_cell_angle_beta 90.302(3)
_cell_angle_gamma 90
_cell_formula_units_Z 8
_cell_length_a 18.0030(11)
_cell_length_b 24.0118(13)
_cell_length_c 23.9393(15)
_cell_measurement_reflns_used 9578
_cell_measurement_temperature 100(2)
_cell_measurement_theta_max 31.76
_cell_measurement_theta_min 2.21
_cell_volume 10348.4(11)
_computing_cell_refinement 'SAINT 8.38A (Bruker-AXS, 2017)'
_computing_data_collection 'APEX3 v2017.3.0 (Bruker-AXS, 2017)'
_computing_data_reduction 'SAINT 8.38A (Bruker-AXS, 2017)'
_computing_molecular_graphics 'Bruker SHELXTL'
_computing_publication_material 'Bruker SHELXTL'
_computing_structure_refinement 'SHELXL-2014/7 (Sheldrick, 2014)'
_computing_structure_solution 'SHELXT-2015 (Sheldrick, 2015)'
_diffrn_ambient_temperature 100(2)
_diffrn_detector_area_resol_mean 7.4
_diffrn_measured_fraction_theta_full 0.999
_diffrn_measured_fraction_theta_max 0.989
_diffrn_measurement_device_type 'Bruker Photon2 CPAD'
_diffrn_measurement_method '\f and \w scans'
_diffrn_radiation_type MoK\a
_diffrn_radiation_wavelength 0.71073
_diffrn_reflns_av_R_equivalents 0.0749
_diffrn_reflns_av_unetI/netI 0.0364
_diffrn_reflns_Laue_measured_fraction_full 0.999
_diffrn_reflns_Laue_measured_fraction_max 0.989
_diffrn_reflns_limit_h_max 26
_diffrn_reflns_limit_h_min -26
_diffrn_reflns_limit_k_max 35
_diffrn_reflns_limit_k_min -35
_diffrn_reflns_limit_l_max 35
_diffrn_reflns_limit_l_min -35
_diffrn_reflns_number 412289
_diffrn_reflns_point_group_measured_fraction_full 0.999
_diffrn_reflns_point_group_measured_fraction_max 0.989
_diffrn_reflns_theta_full 25.242
_diffrn_reflns_theta_max 32.032
_diffrn_reflns_theta_min 2.039
_diffrn_source 'I\mS micro-focus sealed tube, multilayer optics'
_exptl_absorpt_coefficient_mu 0.374
_exptl_absorpt_correction_T_max 0.7349
_exptl_absorpt_correction_T_min 0.6613
_exptl_absorpt_correction_type multi-scan
_exptl_absorpt_process_details 'SADABS (Herbst-Irmer et al., 2015)'
_exptl_crystal_colour orange
_exptl_crystal_density_diffrn 1.173
_exptl_crystal_density_method 'not measured'
_exptl_crystal_description block
_exptl_crystal_F_000 3904
_exptl_crystal_size_max 0.310
_exptl_crystal_size_mid 0.250
_exptl_crystal_size_min 0.220
_refine_diff_density_max 2.186
_refine_diff_density_min -2.721
_refine_diff_density_rms 0.100
_refine_ls_extinction_method none
_refine_ls_goodness_of_fit_ref 1.042
_refine_ls_hydrogen_treatment mixed
_refine_ls_matrix_type full
_refine_ls_number_parameters 1176
_refine_ls_number_reflns 35966
_refine_ls_number_restraints 416
_refine_ls_restrained_S_all 1.039
_refine_ls_R_factor_all 0.0822
_refine_ls_R_factor_gt 0.0681
_refine_ls_shift/su_max 0.003
_refine_ls_shift/su_mean 0.000
_refine_ls_structure_factor_coef Fsqd
_refine_ls_weighting_details 'w=1/[\s^2^(Fo^2^)+(0.1345P)^2^+13.3849P] where P=(Fo^2^+2Fc^2^)/3'
_refine_ls_weighting_scheme calc
_refine_ls_wR_factor_gt 0.1902
_refine_ls_wR_factor_ref 0.2113
_reflns_Friedel_coverage 0.000
_reflns_number_gt 30651
_reflns_number_total 35966
_reflns_threshold_expression 'I > 2\s(I)'
_cod_data_source_file ja8b00499_si_002.cif
_cod_data_source_block P17048
_cod_original_sg_symbol_H-M 'P 21/c'
_cod_database_code 4132032
_shelx_shelxl_version_number 2014/7
_shelx_space_group_comment
; 
The symmetry employed for this shelxl refinement is uniquely defined 
by the following loop, which should always be used as a source of 
symmetry information in preference to the above space-group names. 
They are only intended as comments. 
;
_shelx_estimated_absorpt_t_min 0.893
_shelx_estimated_absorpt_t_max 0.922

loop_
_space_group_symop_operation_xyz
'x, y, z'
'-x, y+1/2, -z+1/2'
'-x, -y, -z'
'x, -y-1/2, z-1/2'

loop_
_atom_site_label
_atom_site_type_symbol
_atom_site_fract_x
_atom_site_fract_y
_atom_site_fract_z
_atom_site_U_iso_or_equiv
_atom_site_adp_type
_atom_site_occupancy
_atom_site_site_symmetry_order
_atom_site_calc_flag
_atom_site_refinement_flags_posn
_atom_site_refinement_flags_adp
_atom_site_refinement_flags_occupancy
_atom_site_disorder_assembly
_atom_site_disorder_group
Mo1 Mo 0.20331(2) 0.25084(2) 0.37681(2) 0.02244(6) Uani 1 1 d . . . . .
Cl1 Cl 0.09941(5) 0.30448(4) 0.41297(4) 0.03151(16) Uani 1 1 d . . . . .
O1 O 0.21930(14) 0.19464(10) 0.41690(11) 0.0293(5) Uani 1 1 d . . . . .
C1 C 0.29715(19) 0.24806(13) 0.33577(14) 0.0256(5) Uani 1 1 d D . . . .
H1 H 0.330(2) 0.2173(15) 0.343(2) 0.031 Uiso 1 1 d D U . . .
C2 C 0.32686(19) 0.29041(15) 0.29970(16) 0.0288(6) Uani 1 1 d . . . . .
C3 C 0.3950(2) 0.28631(18) 0.2721(2) 0.0394(9) Uani 1 1 d . . . . .
H3 H 0.4250 0.2541 0.2773 0.047 Uiso 1 1 calc R U . . .
C4 C 0.4191(3) 0.3285(2) 0.2375(2) 0.0495(11) Uani 1 1 d . . . . .
H4 H 0.4651 0.3250 0.2185 0.059 Uiso 1 1 calc R U . . .
C5 C 0.3762(3) 0.3758(2) 0.2307(2) 0.0511(12) Uani 1 1 d . . . . .
H5 H 0.3934 0.4047 0.2070 0.061 Uiso 1 1 calc R U . . .
C6 C 0.3081(2) 0.38205(16) 0.25789(18) 0.0381(8) Uani 1 1 d . . . . .
H6 H 0.2790 0.4147 0.2532 0.046 Uiso 1 1 calc R U . . .
C7 C 0.28471(19) 0.33888(14) 0.29190(14) 0.0279(6) Uani 1 1 d . . . . .
O2 O 0.21973(13) 0.33889(10) 0.32142(10) 0.0260(4) Uani 1 1 d . . . . .
C8 C 0.1730(2) 0.38705(15) 0.31473(18) 0.0332(7) Uani 1 1 d . . . . .
H8A H 0.2002 0.4204 0.3268 0.050 Uiso 1 1 calc R U . . .
H8B H 0.1283 0.3827 0.3375 0.050 Uiso 1 1 calc R U . . .
H8C H 0.1588 0.3909 0.2754 0.050 Uiso 1 1 calc R U . . .
P1 P 0.27366(6) 0.30756(4) 0.44889(4) 0.03183(18) Uani 1 1 d . . . . .
C9 C 0.2734(3) 0.38224(18) 0.43863(19) 0.0431(9) Uani 1 1 d . . . . .
H9A H 0.2221 0.3959 0.4387 0.065 Uiso 1 1 calc R U . . .
H9B H 0.2964 0.3911 0.4027 0.065 Uiso 1 1 calc R U . . .
H9C H 0.3014 0.4002 0.4689 0.065 Uiso 1 1 calc R U . . .
C10 C 0.2370(3) 0.2979(2) 0.51824(17) 0.0453(10) Uani 1 1 d . . . . .
H10A H 0.2360 0.2581 0.5272 0.068 Uiso 1 1 calc R U . . .
H10B H 0.1864 0.3129 0.5199 0.068 Uiso 1 1 calc R U . . .
H10C H 0.2686 0.3175 0.5453 0.068 Uiso 1 1 calc R U . . .
C11 C 0.3711(3) 0.2890(2) 0.4551(2) 0.0487(11) Uani 1 1 d . . . . .
H11A H 0.3935 0.3096 0.4863 0.073 Uiso 1 1 calc R U . . .
H11B H 0.3968 0.2986 0.4204 0.073 Uiso 1 1 calc R U . . .
H11C H 0.3756 0.2489 0.4620 0.073 Uiso 1 1 calc R U . . .
O3 O 0.13374(12) 0.23084(10) 0.31520(10) 0.0229(4) Uani 1 1 d . . . . .
C21 C 0.06279(16) 0.21613(11) 0.30637(13) 0.0204(5) Uani 1 1 d . . . . .
C22 C 0.03539(17) 0.16538(12) 0.32861(13) 0.0225(5) Uani 1 1 d . . . . .
C23 C -0.03629(18) 0.14791(13) 0.31462(14) 0.0254(6) Uani 1 1 d . . . . .
H23 H -0.0548 0.1142 0.3299 0.030 Uiso 1 1 calc R U . . .
C24 C -0.08115(17) 0.17902(14) 0.27874(14) 0.0256(5) Uani 1 1 d . . . . .
H24 H -0.1297 0.1665 0.2694 0.031 Uiso 1 1 calc R U . . .
C25 C -0.05407(18) 0.22836(14) 0.25686(14) 0.0246(5) Uani 1 1 d . . . . .
H25 H -0.0846 0.2494 0.2322 0.030 Uiso 1 1 calc R U . . .
C26 C 0.01736(17) 0.24808(12) 0.27010(13) 0.0210(5) Uani 1 1 d . . . . .
C27 C 0.08387(17) 0.12819(12) 0.36312(13) 0.0225(5) Uani 1 1 d . . . . .
C28 C 0.07650(18) 0.12508(12) 0.42164(14) 0.0240(5) Uani 1 1 d . . . . .
C29 C 0.11979(18) 0.08740(13) 0.45184(14) 0.0259(6) Uani 1 1 d . . . . .
H29 H 0.1138 0.0851 0.4912 0.031 Uiso 1 1 calc R U . . .
C30 C 0.17139(18) 0.05319(13) 0.42611(15) 0.0268(6) Uani 1 1 d . . . . .
C31 C 0.17835(19) 0.05707(13) 0.36817(15) 0.0280(6) Uani 1 1 d . . . . .
H31 H 0.2135 0.0340 0.3499 0.034 Uiso 1 1 calc R U . . .
C32 C 0.13571(18) 0.09356(13) 0.33625(14) 0.0246(5) Uani 1 1 d . . . . .
C33 C 0.02228(18) 0.16177(14) 0.45291(14) 0.0263(6) Uani 1 1 d . . . . .
H33 H 0.0058 0.1922 0.4272 0.032 Uiso 1 1 calc R U . . .
C34 C -0.0463(2) 0.12793(16) 0.46962(17) 0.0327(7) Uani 1 1 d . . . . .
H34A H -0.0721 0.1148 0.4359 0.049 Uiso 1 1 calc R U . . .
H34B H -0.0799 0.1515 0.4914 0.049 Uiso 1 1 calc R U . . .
H34C H -0.0309 0.0959 0.4922 0.049 Uiso 1 1 calc R U . . .
C35 C 0.0573(2) 0.18879(15) 0.50499(15) 0.0318(6) Uani 1 1 d . . . . .
H35A H 0.0678 0.1600 0.5330 0.048 Uiso 1 1 calc R U . . .
H35B H 0.0228 0.2162 0.5206 0.048 Uiso 1 1 calc R U . . .
H35C H 0.1037 0.2074 0.4946 0.048 Uiso 1 1 calc R U . . .
C36 C 0.2214(2) 0.01515(15) 0.46017(18) 0.0326(7) Uani 1 1 d . . . . .
H36 H 0.2439 -0.0121 0.4335 0.039 Uiso 1 1 calc R U . . .
C37 C 0.1801(3) -0.01831(17) 0.50342(19) 0.0397(8) Uani 1 1 d . . . . .
H37A H 0.1590 0.0069 0.5314 0.060 Uiso 1 1 calc R U . . .
H37B H 0.2144 -0.0443 0.5217 0.060 Uiso 1 1 calc R U . . .
H37C H 0.1400 -0.0392 0.4852 0.060 Uiso 1 1 calc R U . . .
C38 C 0.2849(3) 0.0481(2) 0.4856(4) 0.074(2) Uani 1 1 d . . . . .
H38A H 0.3093 0.0701 0.4565 0.111 Uiso 1 1 calc R U . . .
H38B H 0.3210 0.0225 0.5025 0.111 Uiso 1 1 calc R U . . .
H38C H 0.2656 0.0732 0.5144 0.111 Uiso 1 1 calc R U . . .
C39 C 0.1457(2) 0.09490(15) 0.27304(15) 0.0295(6) Uani 1 1 d . . . . .
H39 H 0.1098 0.1226 0.2574 0.035 Uiso 1 1 calc R U . . .
C40 C 0.1283(3) 0.03814(19) 0.24688(19) 0.0447(10) Uani 1 1 d . . . . .
H40A H 0.1636 0.0104 0.2610 0.067 Uiso 1 1 calc R U . . .
H40B H 0.1324 0.0407 0.2062 0.067 Uiso 1 1 calc R U . . .
H40C H 0.0776 0.0270 0.2567 0.067 Uiso 1 1 calc R U . . .
C41 C 0.2239(2) 0.11361(18) 0.25722(18) 0.0372(8) Uani 1 1 d . . . . .
H41A H 0.2340 0.1501 0.2738 0.056 Uiso 1 1 calc R U . . .
H41B H 0.2276 0.1162 0.2165 0.056 Uiso 1 1 calc R U . . .
H41C H 0.2601 0.0865 0.2712 0.056 Uiso 1 1 calc R U . . .
C42 C 0.04250(17) 0.30102(13) 0.24251(13) 0.0227(5) Uani 1 1 d . . . . .
C43 C 0.00480(19) 0.35150(13) 0.25422(14) 0.0245(5) Uani 1 1 d . . . . .
C44 C 0.02130(19) 0.39884(14) 0.22258(15) 0.0277(6) Uani 1 1 d . . . . .
H44 H -0.0040 0.4326 0.2303 0.033 Uiso 1 1 calc R U . . .
C45 C 0.07348(19) 0.39793(14) 0.18028(15) 0.0280(6) Uani 1 1 d . . . . .
C46 C 0.11168(19) 0.34819(14) 0.17099(14) 0.0275(6) Uani 1 1 d . . . . .
H46 H 0.1489 0.3473 0.1431 0.033 Uiso 1 1 calc R U . . .
C47 C 0.09708(17) 0.29963(13) 0.20131(13) 0.0235(5) Uani 1 1 d . . . . .
C48 C -0.0534(2) 0.35617(14) 0.29953(15) 0.0285(6) Uani 1 1 d . . . . .
H48 H -0.0548 0.3199 0.3201 0.034 Uiso 1 1 calc R U . . .
C49 C -0.1316(2) 0.36650(18) 0.2746(2) 0.0392(8) Uani 1 1 d . . . . .
H49A H -0.1316 0.4016 0.2538 0.059 Uiso 1 1 calc R U . . .
H49B H -0.1679 0.3686 0.3049 0.059 Uiso 1 1 calc R U . . .
H49C H -0.1447 0.3359 0.2494 0.059 Uiso 1 1 calc R U . . .
C50 C -0.0356(2) 0.40195(17) 0.34174(18) 0.0359(7) Uani 1 1 d . . . . .
H50A H 0.0131 0.3948 0.3587 0.054 Uiso 1 1 calc R U . . .
H50B H -0.0736 0.4024 0.3709 0.054 Uiso 1 1 calc R U . . .
H50C H -0.0348 0.4381 0.3227 0.054 Uiso 1 1 calc R U . . .
C51 C 0.0909(2) 0.44922(16) 0.14526(18) 0.0353(7) Uani 1 1 d . . . . .
H51 H 0.1262 0.4375 0.1154 0.042 Uiso 1 1 calc R U . . .
C52 C 0.0226(3) 0.4730(2) 0.1166(2) 0.0483(11) Uani 1 1 d . . . . .
H52A H -0.0102 0.4896 0.1446 0.073 Uiso 1 1 calc R U . . .
H52B H -0.0039 0.4431 0.0969 0.073 Uiso 1 1 calc R U . . .
H52C H 0.0376 0.5016 0.0897 0.073 Uiso 1 1 calc R U . . .
C53 C 0.1294(4) 0.4942(2) 0.1798(3) 0.0644(17) Uani 1 1 d . . . . .
H53A H 0.0970 0.5055 0.2106 0.097 Uiso 1 1 calc R U . . .
H53B H 0.1397 0.5265 0.1560 0.097 Uiso 1 1 calc R U . . .
H53C H 0.1761 0.4796 0.1949 0.097 Uiso 1 1 calc R U . . .
C54 C 0.13645(19) 0.24572(13) 0.18580(14) 0.0254(6) Uani 1 1 d . . . . .
H54 H 0.1387 0.2220 0.2201 0.031 Uiso 1 1 calc R U . . .
C55 C 0.0909(2) 0.21411(16) 0.14181(19) 0.0362(8) Uani 1 1 d . . . . .
H55A H 0.0414 0.2061 0.1566 0.054 Uiso 1 1 calc R U . . .
H55B H 0.1160 0.1791 0.1327 0.054 Uiso 1 1 calc R U . . .
H55C H 0.0863 0.2369 0.1080 0.054 Uiso 1 1 calc R U . . .
C56 C 0.2158(2) 0.25427(17) 0.16567(18) 0.0350(8) Uani 1 1 d . . . . .
H56A H 0.2151 0.2749 0.1304 0.052 Uiso 1 1 calc R U . . .
H56B H 0.2394 0.2180 0.1599 0.052 Uiso 1 1 calc R U . . .
H56C H 0.2438 0.2754 0.1938 0.052 Uiso 1 1 calc R U . . .
Mo2 Mo 0.70121(2) 0.28329(2) 0.49427(2) 0.02531(6) Uani 1 1 d . . . . .
Cl2 Cl 0.59572(5) 0.23864(5) 0.44704(5) 0.0396(2) Uani 1 1 d . . . . .
O4 O 0.71777(15) 0.34482(11) 0.46389(13) 0.0340(5) Uani 1 1 d . . . . .
C61 C 0.79595(19) 0.27869(13) 0.53588(14) 0.0263(5) Uani 1 1 d D . . . .
H61 H 0.832(2) 0.3076(16) 0.536(2) 0.032 Uiso 1 1 d D U . . .
C62 C 0.82350(18) 0.23066(15) 0.56547(14) 0.0262(6) Uani 1 1 d . . . . .
C63 C 0.8910(2) 0.22879(17) 0.59474(15) 0.0316(7) Uani 1 1 d . . . . .
H63 H 0.9224 0.2606 0.5953 0.038 Uiso 1 1 calc R U . . .
C64 C 0.9126(2) 0.18099(18) 0.62294(17) 0.0376(8) Uani 1 1 d . . . . .
H64 H 0.9585 0.1802 0.6427 0.045 Uiso 1 1 calc R U . . .
C65 C 0.8671(2) 0.13438(17) 0.62215(17) 0.0369(8) Uani 1 1 d . . . . .
H65 H 0.8820 0.1019 0.6419 0.044 Uiso 1 1 calc R U . . .
C66 C 0.7996(2) 0.13436(15) 0.59281(15) 0.0321(6) Uani 1 1 d . . . . .
H66 H 0.7686 0.1023 0.5923 0.038 Uiso 1 1 calc R U . . .
C67 C 0.77908(18) 0.18247(14) 0.56443(14) 0.0261(6) Uani 1 1 d . . . . .
O5 O 0.71460(13) 0.18818(10) 0.53349(11) 0.0270(4) Uani 1 1 d . . . . .
C68 C 0.6654(2) 0.14089(16) 0.53153(19) 0.0353(7) Uani 1 1 d . . . . .
H68A H 0.6912 0.1092 0.5146 0.053 Uiso 1 1 calc R U . . .
H68B H 0.6214 0.1502 0.5091 0.053 Uiso 1 1 calc R U . . .
H68C H 0.6501 0.1311 0.5695 0.053 Uiso 1 1 calc R U . . .
P2 P 0.77109(6) 0.24089(4) 0.41422(4) 0.03082(17) Uani 1 1 d . . . . .
C69 C 0.7696(3) 0.16541(18) 0.4085(2) 0.0427(9) Uani 1 1 d . . . . .
H69A H 0.7180 0.1524 0.4076 0.064 Uiso 1 1 calc R U . . .
H69B H 0.7952 0.1490 0.4407 0.064 Uiso 1 1 calc R U . . .
H69C H 0.7946 0.1541 0.3741 0.064 Uiso 1 1 calc R U . . .
C70 C 0.7347(3) 0.2644(3) 0.34783(19) 0.0538(12) Uani 1 1 d . . . . .
H70A H 0.7665 0.2507 0.3177 0.081 Uiso 1 1 calc R U . . .
H70B H 0.7338 0.3052 0.3471 0.081 Uiso 1 1 calc R U . . .
H70C H 0.6842 0.2500 0.3427 0.081 Uiso 1 1 calc R U . . .
C71 C 0.8683(2) 0.26035(17) 0.41233(18) 0.0359(7) Uani 1 1 d . . . . .
H71A H 0.8905 0.2467 0.3777 0.054 Uiso 1 1 calc R U . . .
H71B H 0.8943 0.2439 0.4444 0.054 Uiso 1 1 calc R U . . .
H71C H 0.8727 0.3010 0.4139 0.054 Uiso 1 1 calc R U . . .
O6 O 0.63361(13) 0.29298(10) 0.55863(11) 0.0277(5) Uani 1 1 d . . . . .
C81 C 0.56527(17) 0.30972(14) 0.57144(15) 0.0258(6) Uani 1 1 d . . . . .
C82 C 0.51767(18) 0.27360(14) 0.60138(15) 0.0270(6) Uani 1 1 d . . . . .
C83 C 0.44909(18) 0.29356(15) 0.61916(17) 0.0304(6) Uani 1 1 d . . . . .
H83 H 0.4172 0.2695 0.6395 0.037 Uiso 1 1 calc R U . . .
C84 C 0.42618(19) 0.34764(16) 0.60799(18) 0.0344(7) Uani 1 1 d . . . . .
H84 H 0.3792 0.3604 0.6206 0.041 Uiso 1 1 calc R U . . .
C85 C 0.4728(2) 0.38291(15) 0.57813(19) 0.0347(7) Uani 1 1 d . . . . .
H85 H 0.4569 0.4197 0.5697 0.042 Uiso 1 1 calc R U . . .
C86 C 0.54231(18) 0.36505(14) 0.56045(16) 0.0292(6) Uani 1 1 d . . . . .
C87 C 0.53857(18) 0.21518(14) 0.61720(16) 0.0278(6) Uani 1 1 d . . . . .
C88 C 0.5946(2) 0.20555(16) 0.65788(15) 0.0305(6) Uani 1 1 d . . . . .
C89 C 0.6060(2) 0.15136(17) 0.67760(16) 0.0340(7) Uani 1 1 d . . . . .
H89 H 0.6440 0.1450 0.7045 0.041 Uiso 1 1 calc R U . . .
C90 C 0.5637(2) 0.10660(16) 0.65910(18) 0.0352(7) Uani 1 1 d . . . . .
C91 C 0.5103(2) 0.11637(15) 0.61795(18) 0.0334(7) Uani 1 1 d . . . . .
H91 H 0.4819 0.0860 0.6041 0.040 Uiso 1 1 calc R U . . .
C92 C 0.4972(2) 0.16971(15) 0.59648(18) 0.0325(7) Uani 1 1 d . . . . .
C93 C 0.6375(2) 0.25360(17) 0.68439(17) 0.0339(7) Uani 1 1 d . . . . .
H93 H 0.6390 0.2846 0.6565 0.041 Uiso 1 1 calc R U . . .
C94 C 0.7174(2) 0.2391(2) 0.69948(17) 0.0389(8) Uani 1 1 d . . . . .
H94A H 0.7436 0.2728 0.7116 0.058 Uiso 1 1 calc R U . . .
H94B H 0.7423 0.2234 0.6667 0.058 Uiso 1 1 calc R U . . .
H94C H 0.7178 0.2117 0.7298 0.058 Uiso 1 1 calc R U . . .
C95 C 0.5953(3) 0.2748(3) 0.7352(2) 0.0533(13) Uani 1 1 d . . . . .
H95A H 0.5902 0.2447 0.7625 0.080 Uiso 1 1 calc R U . . .
H95B H 0.5458 0.2876 0.7235 0.080 Uiso 1 1 calc R U . . .
H95C H 0.6226 0.3059 0.7521 0.080 Uiso 1 1 calc R U . . .
C96 C 0.5746(3) 0.04831(18) 0.6826(2) 0.0432(9) Uani 1 1 d . . . . .
H96 H 0.5321 0.0251 0.6689 0.052 Uiso 1 1 calc R U . . .
C97 C 0.5721(5) 0.0476(3) 0.7460(3) 0.0680(17) Uani 1 1 d . . . . .
H97A H 0.6192 0.0617 0.7610 0.102 Uiso 1 1 calc R U . . .
H97B H 0.5643 0.0093 0.7590 0.102 Uiso 1 1 calc R U . . .
H97C H 0.5313 0.0712 0.7589 0.102 Uiso 1 1 calc R U . . .
C98 C 0.6446(4) 0.0226(3) 0.6604(4) 0.079(2) Uani 1 1 d . . . . .
H98A H 0.6422 0.0213 0.6195 0.119 Uiso 1 1 calc R U . . .
H98B H 0.6498 -0.0153 0.6751 0.119 Uiso 1 1 calc R U . . .
H98C H 0.6874 0.0449 0.6721 0.119 Uiso 1 1 calc R U . . .
C99 C 0.4371(2) 0.17672(18) 0.5519(2) 0.0421(9) Uani 1 1 d . . . . .
H99 H 0.4380 0.2164 0.5391 0.051 Uiso 1 1 calc R U . . .
C100 C 0.3596(2) 0.1649(2) 0.5757(3) 0.0571(14) Uani 1 1 d . . . . .
H10D H 0.3579 0.1266 0.5898 0.086 Uiso 1 1 calc R U . . .
H10E H 0.3222 0.1696 0.5463 0.086 Uiso 1 1 calc R U . . .
H10F H 0.3494 0.1908 0.6063 0.086 Uiso 1 1 calc R U . . .
C101 C 0.4505(3) 0.1392(2) 0.5005(2) 0.0493(10) Uani 1 1 d . . . . .
H10G H 0.4977 0.1495 0.4830 0.074 Uiso 1 1 calc R U . . .
H10H H 0.4099 0.1442 0.4736 0.074 Uiso 1 1 calc R U . . .
H10I H 0.4525 0.1002 0.5123 0.074 Uiso 1 1 calc R U . . .
C102 C 0.59516(18) 0.40535(14) 0.53350(16) 0.0294(6) Uani 1 1 d . . . . .
C103 C 0.65482(19) 0.42665(15) 0.56528(17) 0.0314(7) Uani 1 1 d . . . . .
C104 C 0.7060(2) 0.46168(15) 0.53925(17) 0.0323(6) Uani 1 1 d . . . . .
H104 H 0.7465 0.4760 0.5604 0.039 Uiso 1 1 calc R U . . .
C105 C 0.69925(19) 0.47628(14) 0.48303(17) 0.0310(6) Uani 1 1 d . . . . .
C106 C 0.6374(2) 0.45691(15) 0.45342(17) 0.0316(7) Uani 1 1 d . . . . .
H106 H 0.6303 0.4685 0.4158 0.038 Uiso 1 1 calc R U . . .
C107 C 0.58564(19) 0.42091(15) 0.47748(17) 0.0307(6) Uani 1 1 d . . . . .
C108 C 0.6653(2) 0.41360(17) 0.62727(18) 0.0353(7) Uani 1 1 d . . . . .
H108 H 0.6245 0.3877 0.6385 0.042 Uiso 1 1 calc R U . . .
C109 C 0.7391(2) 0.3841(2) 0.6391(2) 0.0444(9) Uani 1 1 d . . . . .
H10J H 0.7408 0.3490 0.6182 0.067 Uiso 1 1 calc R U . . .
H10K H 0.7433 0.3763 0.6792 0.067 Uiso 1 1 calc R U . . .
H10L H 0.7803 0.4081 0.6275 0.067 Uiso 1 1 calc R U . . .
C110 C 0.6588(4) 0.4659(2) 0.6633(2) 0.0565(13) Uani 1 1 d . . . . .
H11D H 0.6996 0.4915 0.6545 0.085 Uiso 1 1 calc R U . . .
H11E H 0.6615 0.4556 0.7029 0.085 Uiso 1 1 calc R U . . .
H11F H 0.6113 0.4843 0.6557 0.085 Uiso 1 1 calc R U . . .
C111 C 0.7611(2) 0.50801(16) 0.45467(19) 0.0351(7) Uani 1 1 d . . . . .
H111 H 0.7906 0.5274 0.4844 0.042 Uiso 1 1 calc R U . . .
C112 C 0.7328(3) 0.55219(18) 0.4139(2) 0.0423(9) Uani 1 1 d . . . . .
H11G H 0.7072 0.5340 0.3826 0.063 Uiso 1 1 calc R U . . .
H11H H 0.7749 0.5738 0.3997 0.063 Uiso 1 1 calc R U . . .
H11I H 0.6983 0.5771 0.4331 0.063 Uiso 1 1 calc R U . . .
C113 C 0.8126(3) 0.4672(2) 0.4255(3) 0.0529(13) Uani 1 1 d . . . . .
H11J H 0.8307 0.4397 0.4525 0.079 Uiso 1 1 calc R U . . .
H11K H 0.8548 0.4874 0.4097 0.079 Uiso 1 1 calc R U . . .
H11L H 0.7854 0.4482 0.3955 0.079 Uiso 1 1 calc R U . . .
C114 C 0.5214(2) 0.39978(16) 0.44162(18) 0.0351(7) Uani 1 1 d . . . . .
H114 H 0.4965 0.3690 0.4625 0.042 Uiso 1 1 calc R U . . .
C115 C 0.4644(2) 0.4457(2) 0.4322(3) 0.0542(13) Uani 1 1 d . . . . .
H11M H 0.4464 0.4592 0.4683 0.081 Uiso 1 1 calc R U . . .
H11N H 0.4226 0.4310 0.4104 0.081 Uiso 1 1 calc R U . . .
H11O H 0.4874 0.4765 0.4118 0.081 Uiso 1 1 calc R U . . .
C116 C 0.5465(3) 0.3768(2) 0.3860(2) 0.0494(11) Uani 1 1 d . . . . .
H11P H 0.5666 0.4070 0.3632 0.074 Uiso 1 1 calc R U . . .
H11Q H 0.5041 0.3598 0.3667 0.074 Uiso 1 1 calc R U . . .
H11R H 0.5850 0.3486 0.3922 0.074 Uiso 1 1 calc R U . . .
C1S C 0.0663(16) 0.5485(14) 0.3300(9) 0.103(9) Uani 0.523(17) 1 d D U P A 1
H1S1 H 0.0351 0.5325 0.3004 0.154 Uiso 0.523(17) 1 calc R U P A 1
H1S2 H 0.0911 0.5820 0.3159 0.154 Uiso 0.523(17) 1 calc R U P A 1
H1S3 H 0.1037 0.5212 0.3417 0.154 Uiso 0.523(17) 1 calc R U P A 1
C2S C 0.0186(9) 0.5637(8) 0.3791(7) 0.091(5) Uani 0.523(17) 1 d D U P A 1
H2S1 H -0.0199 0.5904 0.3662 0.110 Uiso 0.523(17) 1 calc R U P A 1
H2S2 H -0.0073 0.5297 0.3920 0.110 Uiso 0.523(17) 1 calc R U P A 1
C3S C 0.0590(9) 0.5890(10) 0.4280(7) 0.096(5) Uani 0.523(17) 1 d D U P A 1
H3S1 H 0.0950 0.6169 0.4143 0.115 Uiso 0.523(17) 1 calc R U P A 1
H3S2 H 0.0872 0.5595 0.4478 0.115 Uiso 0.523(17) 1 calc R U P A 1
C4S C 0.0060(13) 0.6169(8) 0.4688(9) 0.083(5) Uani 0.523(17) 1 d D U P A 1
H4S1 H 0.0346 0.6414 0.4943 0.100 Uiso 0.523(17) 1 calc R U P A 1
H4S2 H -0.0297 0.6403 0.4478 0.100 Uiso 0.523(17) 1 calc R U P A 1
C5S C -0.0359(10) 0.5742(7) 0.5025(8) 0.078(4) Uani 0.523(17) 1 d D U P A 1
H5S1 H -0.0694 0.5933 0.5284 0.116 Uiso 0.523(17) 1 calc R U P A 1
H5S2 H -0.0648 0.5503 0.4774 0.116 Uiso 0.523(17) 1 calc R U P A 1
H5S3 H -0.0006 0.5514 0.5238 0.116 Uiso 0.523(17) 1 calc R U P A 1
C1T C 0.0792(13) 0.5352(9) 0.3297(7) 0.062(4) Uani 0.477(17) 1 d D U P A 2
H1T1 H 0.0920 0.4961 0.3231 0.093 Uiso 0.477(17) 1 calc R U P A 2
H1T2 H 0.0365 0.5455 0.3064 0.093 Uiso 0.477(17) 1 calc R U P A 2
H1T3 H 0.1216 0.5589 0.3203 0.093 Uiso 0.477(17) 1 calc R U P A 2
C2T C 0.0596(7) 0.5432(4) 0.3910(6) 0.060(3) Uani 0.477(17) 1 d D U P A 2
H2T1 H 0.0175 0.5184 0.4003 0.071 Uiso 0.477(17) 1 calc R U P A 2
H2T2 H 0.1026 0.5318 0.4142 0.071 Uiso 0.477(17) 1 calc R U P A 2
C3T C 0.0389(9) 0.6020(5) 0.4057(7) 0.073(4) Uani 0.477(17) 1 d D U P A 2
H3T1 H -0.0046 0.6131 0.3828 0.088 Uiso 0.477(17) 1 calc R U P A 2
H3T2 H 0.0806 0.6268 0.3957 0.088 Uiso 0.477(17) 1 calc R U P A 2
C4T C 0.0203(12) 0.6112(11) 0.4669(10) 0.087(6) Uani 0.477(17) 1 d D U P A 2
H4T1 H 0.0596 0.5945 0.4906 0.105 Uiso 0.477(17) 1 calc R U P A 2
H4T2 H 0.0188 0.6517 0.4748 0.105 Uiso 0.477(17) 1 calc R U P A 2
C5T C -0.0538(8) 0.5855(8) 0.4812(9) 0.072(4) Uani 0.477(17) 1 d D U P A 2
H5T1 H -0.0646 0.5919 0.5208 0.108 Uiso 0.477(17) 1 calc R U P A 2
H5T2 H -0.0928 0.6025 0.4582 0.108 Uiso 0.477(17) 1 calc R U P A 2
H5T3 H -0.0521 0.5453 0.4740 0.108 Uiso 0.477(17) 1 calc R U P A 2
C6S C 0.4319(8) 0.1247(6) 0.2646(8) 0.105(5) Uani 0.612(12) 1 d D U P B 1
H6S1 H 0.3863 0.1462 0.2703 0.158 Uiso 0.612(12) 1 calc R U P B 1
H6S2 H 0.4638 0.1441 0.2379 0.158 Uiso 0.612(12) 1 calc R U P B 1
H6S3 H 0.4192 0.0878 0.2500 0.158 Uiso 0.612(12) 1 calc R U P B 1
C7S C 0.4715(8) 0.1186(7) 0.3183(8) 0.109(4) Uani 0.612(12) 1 d D U P B 1
H7S1 H 0.4389 0.0996 0.3455 0.131 Uiso 0.612(12) 1 calc R U P B 1
H7S2 H 0.4835 0.1560 0.3334 0.131 Uiso 0.612(12) 1 calc R U P B 1
C8S C 0.5433(7) 0.0852(5) 0.3114(6) 0.082(3) Uani 0.612(12) 1 d D U P B 1
H8S1 H 0.5313 0.0488 0.2941 0.098 Uiso 0.612(12) 1 calc R U P B 1
H8S2 H 0.5767 0.1054 0.2857 0.098 Uiso 0.612(12) 1 calc R U P B 1
C9S C 0.5833(9) 0.0753(8) 0.3655(7) 0.100(4) Uani 0.612(12) 1 d D U P B 1
H9S1 H 0.5481 0.0593 0.3928 0.120 Uiso 0.612(12) 1 calc R U P B 1
H9S2 H 0.6009 0.1114 0.3805 0.120 Uiso 0.612(12) 1 calc R U P B 1
C10S C 0.6491(13) 0.0362(11) 0.3594(10) 0.129(8) Uani 0.612(12) 1 d D U P B 1
H10M H 0.6732 0.0311 0.3958 0.194 Uiso 0.612(12) 1 calc R U P B 1
H10N H 0.6318 0.0001 0.3454 0.194 Uiso 0.612(12) 1 calc R U P B 1
H10O H 0.6847 0.0522 0.3330 0.194 Uiso 0.612(12) 1 calc R U P B 1
C6T C 0.4769(15) 0.1421(9) 0.3413(12) 0.096(7) Uani 0.388(12) 1 d D U P B 2
H6T1 H 0.4349 0.1547 0.3640 0.144 Uiso 0.388(12) 1 calc R U P B 2
H6T2 H 0.5100 0.1736 0.3339 0.144 Uiso 0.388(12) 1 calc R U P B 2
H6T3 H 0.4584 0.1269 0.3059 0.144 Uiso 0.388(12) 1 calc R U P B 2
C7T C 0.5187(12) 0.0979(8) 0.3723(9) 0.092(5) Uani 0.388(12) 1 d D U P B 2
H7T1 H 0.4848 0.0665 0.3804 0.110 Uiso 0.388(12) 1 calc R U P B 2
H7T2 H 0.5365 0.1132 0.4084 0.110 Uiso 0.388(12) 1 calc R U P B 2
C8T C 0.5844(12) 0.0765(9) 0.3395(8) 0.079(5) Uani 0.388(12) 1 d D U P B 2
H8T1 H 0.6155 0.1081 0.3269 0.094 Uiso 0.388(12) 1 calc R U P B 2
H8T2 H 0.5671 0.0558 0.3061 0.094 Uiso 0.388(12) 1 calc R U P B 2
C9T C 0.6296(13) 0.0382(10) 0.3778(9) 0.080(5) Uani 0.388(12) 1 d D U P B 2
H9T1 H 0.6464 0.0588 0.4114 0.095 Uiso 0.388(12) 1 calc R U P B 2
H9T2 H 0.5988 0.0063 0.3899 0.095 Uiso 0.388(12) 1 calc R U P B 2
C10T C 0.6950(13) 0.0180(11) 0.3455(12) 0.104(7) Uani 0.388(12) 1 d D U P B 2
H10P H 0.7251 -0.0068 0.3691 0.156 Uiso 0.388(12) 1 calc R U P B 2
H10Q H 0.6778 -0.0024 0.3124 0.156 Uiso 0.388(12) 1 calc R U P B 2
H10R H 0.7252 0.0498 0.3338 0.156 Uiso 0.388(12) 1 calc R U P B 2

loop_
_atom_site_aniso_label
_atom_site_aniso_U_11
_atom_site_aniso_U_22
_atom_site_aniso_U_33
_atom_site_aniso_U_23
_atom_site_aniso_U_13
_atom_site_aniso_U_12
Mo1 0.01955(11) 0.02263(11) 0.02516(11) 0.00012(8) 0.00070(10) -0.00310(8)
Cl1 0.0289(4) 0.0288(4) 0.0369(4) -0.0045(3) 0.0076(3) -0.0008(3)
O1 0.0279(11) 0.0257(11) 0.0343(12) 0.0066(9) -0.0014(9) -0.0039(8)
C1 0.0201(12) 0.0257(13) 0.0311(14) -0.0026(10) 0.0018(12) -0.0006(10)
C2 0.0245(14) 0.0283(15) 0.0336(16) -0.0030(12) 0.0044(12) -0.0032(11)
C3 0.0306(17) 0.0368(19) 0.051(2) -0.0032(16) 0.0175(17) -0.0021(14)
C4 0.041(2) 0.044(2) 0.063(3) 0.002(2) 0.028(2) -0.0029(18)
C5 0.053(3) 0.040(2) 0.061(3) 0.006(2) 0.029(2) -0.0076(19)
C6 0.041(2) 0.0275(16) 0.046(2) 0.0035(14) 0.0130(16) -0.0046(14)
C7 0.0277(15) 0.0262(14) 0.0298(14) -0.0005(11) 0.0047(11) -0.0045(11)
O2 0.0229(10) 0.0229(10) 0.0321(11) 0.0002(8) 0.0021(8) -0.0002(8)
C8 0.0279(15) 0.0267(15) 0.0451(19) 0.0026(13) 0.0009(14) 0.0020(12)
P1 0.0314(4) 0.0380(5) 0.0260(4) -0.0011(3) -0.0018(3) -0.0123(3)
C9 0.056(3) 0.0358(19) 0.0376(19) -0.0033(15) -0.0013(17) -0.0162(17)
C10 0.054(3) 0.054(2) 0.0281(17) -0.0017(16) 0.0006(16) -0.020(2)
C11 0.035(2) 0.067(3) 0.044(2) 0.003(2) -0.0127(18) -0.0120(19)
O3 0.0183(9) 0.0232(10) 0.0273(10) -0.0016(8) -0.0007(8) -0.0029(7)
C21 0.0187(11) 0.0185(11) 0.0240(12) -0.0025(9) 0.0010(9) -0.0009(9)
C22 0.0225(12) 0.0198(12) 0.0251(13) -0.0015(10) 0.0029(10) -0.0016(9)
C23 0.0233(13) 0.0203(12) 0.0325(15) -0.0007(11) 0.0022(11) -0.0033(10)
C24 0.0209(12) 0.0263(14) 0.0297(14) -0.0025(11) 0.0005(10) -0.0038(10)
C25 0.0210(13) 0.0229(13) 0.0299(14) -0.0003(10) -0.0004(10) -0.0008(10)
C26 0.0204(12) 0.0198(12) 0.0228(12) -0.0023(9) 0.0019(10) -0.0012(9)
C27 0.0212(12) 0.0188(12) 0.0274(13) -0.0009(9) 0.0033(10) -0.0007(9)
C28 0.0243(13) 0.0198(12) 0.0279(13) -0.0004(10) 0.0033(10) -0.0004(10)
C29 0.0259(13) 0.0235(13) 0.0283(14) 0.0022(11) 0.0028(11) -0.0012(10)
C30 0.0233(13) 0.0196(12) 0.0375(16) 0.0031(11) 0.0016(12) -0.0010(10)
C31 0.0257(13) 0.0216(13) 0.0368(16) -0.0012(11) 0.0052(12) 0.0030(10)
C32 0.0243(13) 0.0206(12) 0.0289(14) -0.0019(10) 0.0045(11) 0.0008(10)
C33 0.0251(13) 0.0248(13) 0.0290(14) -0.0012(11) 0.0043(11) 0.0015(10)
C34 0.0270(15) 0.0346(17) 0.0364(17) -0.0013(13) 0.0064(13) -0.0016(12)
C35 0.0349(16) 0.0309(15) 0.0297(15) -0.0047(12) 0.0051(13) -0.0012(12)
C36 0.0263(14) 0.0239(14) 0.048(2) 0.0080(13) -0.0001(13) 0.0017(11)
C37 0.046(2) 0.0300(16) 0.043(2) 0.0094(15) 0.0094(16) 0.0125(15)
C38 0.055(3) 0.043(3) 0.124(6) 0.025(3) -0.051(4) -0.014(2)
C39 0.0312(15) 0.0272(14) 0.0302(15) -0.0046(12) 0.0054(12) 0.0037(12)
C40 0.059(3) 0.036(2) 0.040(2) -0.0116(16) 0.0031(18) -0.0073(18)
C41 0.0343(18) 0.0396(19) 0.0379(18) -0.0018(15) 0.0098(14) 0.0006(14)
C42 0.0225(12) 0.0205(12) 0.0252(13) 0.0000(10) 0.0004(10) 0.0001(10)
C43 0.0265(14) 0.0186(12) 0.0284(14) -0.0013(10) 0.0022(11) 0.0005(10)
C44 0.0278(14) 0.0231(13) 0.0324(15) 0.0010(11) 0.0027(12) 0.0003(11)
C45 0.0287(14) 0.0228(13) 0.0325(15) 0.0034(11) 0.0033(12) -0.0022(11)
C46 0.0275(14) 0.0257(14) 0.0294(14) 0.0015(11) 0.0057(12) -0.0016(11)
C47 0.0220(12) 0.0231(13) 0.0254(13) -0.0001(10) 0.0028(10) -0.0008(10)
C48 0.0318(15) 0.0215(13) 0.0323(15) -0.0005(11) 0.0087(12) 0.0014(11)
C49 0.0276(16) 0.0395(19) 0.051(2) -0.0048(16) 0.0073(15) -0.0010(14)
C50 0.0360(18) 0.0330(17) 0.0387(18) -0.0063(14) 0.0070(14) 0.0044(14)
C51 0.0379(18) 0.0266(15) 0.0415(18) 0.0074(13) 0.0085(15) -0.0015(13)
C52 0.050(2) 0.043(2) 0.052(3) 0.0212(19) 0.003(2) 0.0023(18)
C53 0.080(4) 0.037(2) 0.076(4) 0.022(2) -0.020(3) -0.025(2)
C54 0.0238(13) 0.0262(14) 0.0264(14) -0.0018(10) 0.0032(11) 0.0023(10)
C55 0.0333(17) 0.0303(17) 0.045(2) -0.0119(14) -0.0020(15) -0.0007(13)
C56 0.0275(16) 0.0392(18) 0.0382(18) -0.0113(14) 0.0075(14) 0.0005(13)
Mo2 0.01935(11) 0.02495(12) 0.03163(13) -0.00006(9) 0.00152(10) 0.00219(8)
Cl2 0.0278(4) 0.0460(5) 0.0451(5) -0.0026(4) -0.0075(4) -0.0028(3)
O4 0.0286(12) 0.0265(11) 0.0472(15) 0.0059(10) 0.0055(10) 0.0048(9)
C61 0.0200(12) 0.0280(14) 0.0311(14) -0.0031(11) 0.0013(12) -0.0004(11)
C62 0.0223(13) 0.0294(14) 0.0270(14) -0.0026(11) 0.0004(11) 0.0022(11)
C63 0.0250(14) 0.0407(18) 0.0291(15) -0.0086(13) -0.0029(12) 0.0032(13)
C64 0.0332(17) 0.047(2) 0.0325(16) -0.0031(15) -0.0061(14) 0.0108(15)
C65 0.0417(19) 0.0376(18) 0.0313(16) 0.0013(14) -0.0027(15) 0.0113(15)
C66 0.0332(16) 0.0287(15) 0.0343(15) 0.0002(12) 0.0043(14) 0.0036(13)
C67 0.0228(13) 0.0283(14) 0.0273(13) -0.0021(11) 0.0027(10) 0.0030(10)
O5 0.0219(10) 0.0252(10) 0.0339(11) -0.0016(8) 0.0004(8) -0.0009(8)
C68 0.0250(15) 0.0300(16) 0.051(2) -0.0030(15) 0.0046(14) -0.0044(12)
P2 0.0298(4) 0.0348(4) 0.0279(4) -0.0005(3) 0.0027(3) 0.0038(3)
C69 0.039(2) 0.0369(19) 0.052(2) -0.0116(17) 0.0107(18) -0.0026(15)
C70 0.056(3) 0.077(3) 0.0284(19) 0.008(2) -0.0004(18) 0.013(3)
C71 0.0321(17) 0.0352(17) 0.0406(19) 0.0016(15) 0.0101(15) 0.0012(14)
O6 0.0184(9) 0.0278(11) 0.0369(12) -0.0017(9) 0.0036(9) 0.0039(8)
C81 0.0172(11) 0.0264(14) 0.0339(15) -0.0009(11) 0.0005(11) 0.0019(10)
C82 0.0196(12) 0.0251(14) 0.0363(16) 0.0014(12) 0.0014(11) 0.0022(10)
C83 0.0194(13) 0.0306(15) 0.0414(18) 0.0018(13) 0.0044(12) 0.0026(11)
C84 0.0208(13) 0.0322(16) 0.050(2) 0.0046(14) 0.0051(13) 0.0071(12)
C85 0.0245(14) 0.0270(15) 0.053(2) 0.0031(14) 0.0046(14) 0.0058(12)
C86 0.0216(13) 0.0263(14) 0.0396(17) 0.0015(12) 0.0011(12) 0.0013(11)
C87 0.0206(13) 0.0274(14) 0.0354(16) 0.0015(12) 0.0037(11) 0.0031(10)
C88 0.0256(14) 0.0338(16) 0.0321(16) 0.0009(12) 0.0036(12) 0.0055(12)
C89 0.0319(16) 0.0357(17) 0.0344(17) 0.0044(13) 0.0033(13) 0.0103(13)
C90 0.0330(17) 0.0297(16) 0.0430(19) 0.0048(14) 0.0127(15) 0.0082(13)
C91 0.0269(15) 0.0275(15) 0.046(2) 0.0015(14) 0.0064(14) 0.0000(12)
C92 0.0248(14) 0.0275(15) 0.0451(19) 0.0009(13) 0.0020(13) -0.0004(11)
C93 0.0290(16) 0.0410(19) 0.0317(17) -0.0007(13) -0.0042(13) 0.0042(13)
C94 0.0292(17) 0.057(2) 0.0302(16) -0.0051(16) -0.0018(13) 0.0046(16)
C95 0.034(2) 0.066(3) 0.060(3) -0.029(3) 0.000(2) 0.012(2)
C96 0.043(2) 0.0327(18) 0.054(2) 0.0106(17) 0.0157(18) 0.0110(16)
C97 0.097(5) 0.052(3) 0.055(3) 0.017(2) 0.008(3) 0.007(3)
C98 0.067(4) 0.046(3) 0.125(6) 0.033(3) 0.053(4) 0.031(3)
C99 0.0303(17) 0.0343(18) 0.062(3) -0.0027(17) -0.0103(17) -0.0028(14)
C100 0.0249(17) 0.054(3) 0.092(4) -0.021(3) -0.007(2) 0.0018(17)
C101 0.0355(19) 0.056(3) 0.057(3) -0.001(2) -0.0037(19) -0.0145(18)
C102 0.0221(13) 0.0251(14) 0.0409(17) 0.0002(12) 0.0015(12) 0.0023(11)
C103 0.0233(14) 0.0279(15) 0.0430(18) 0.0004(13) 0.0028(13) 0.0026(11)
C104 0.0230(13) 0.0293(15) 0.0446(18) -0.0018(13) 0.0010(13) 0.0016(12)
C105 0.0223(13) 0.0234(13) 0.0474(19) 0.0007(12) 0.0055(13) 0.0038(11)
C106 0.0269(14) 0.0272(15) 0.0408(18) 0.0019(13) 0.0020(13) 0.0021(12)
C107 0.0250(14) 0.0255(14) 0.0416(18) -0.0004(12) 0.0017(13) 0.0020(11)
C108 0.0302(16) 0.0349(17) 0.0408(18) -0.0006(15) -0.0012(14) -0.0014(13)
C109 0.0324(18) 0.052(2) 0.049(2) 0.0026(19) -0.0058(16) 0.0022(17)
C110 0.076(4) 0.045(3) 0.048(3) -0.006(2) 0.004(3) 0.009(2)
C111 0.0238(14) 0.0279(15) 0.054(2) 0.0000(14) 0.0090(14) 0.0021(12)
C112 0.039(2) 0.0364(19) 0.052(2) 0.0048(17) 0.0109(18) -0.0021(15)
C113 0.039(2) 0.037(2) 0.083(4) -0.005(2) 0.026(2) 0.0041(16)
C114 0.0303(16) 0.0307(16) 0.044(2) 0.0029(14) -0.0031(14) -0.0029(13)
C115 0.0253(17) 0.050(3) 0.087(4) -0.004(2) -0.015(2) 0.0019(17)
C116 0.049(2) 0.058(3) 0.041(2) 0.0027(19) -0.0122(19) 0.002(2)
C1S 0.076(12) 0.12(2) 0.116(10) -0.037(11) -0.020(8) -0.015(12)
C2S 0.077(8) 0.077(9) 0.120(9) -0.032(7) -0.011(7) 0.001(7)
C3S 0.076(8) 0.101(10) 0.111(8) -0.034(8) -0.001(6) -0.013(7)
C4S 0.080(10) 0.071(8) 0.098(8) -0.004(6) -0.005(7) 0.014(6)
C5S 0.081(9) 0.064(8) 0.088(10) -0.022(7) -0.001(8) 0.009(7)
C1T 0.046(7) 0.047(7) 0.094(8) -0.021(5) -0.005(5) -0.008(5)
C2T 0.050(6) 0.042(5) 0.086(7) -0.007(4) -0.004(5) -0.003(4)
C3T 0.056(7) 0.042(5) 0.120(9) -0.014(5) 0.003(6) -0.003(4)
C4T 0.056(8) 0.084(10) 0.122(9) -0.034(7) 0.001(7) -0.017(8)
C5T 0.054(6) 0.058(9) 0.105(12) -0.017(7) -0.010(7) -0.001(6)
C6S 0.079(8) 0.061(7) 0.177(12) -0.008(8) 0.022(7) -0.013(6)
C7S 0.097(8) 0.066(7) 0.165(12) -0.015(7) 0.022(7) -0.023(6)
C8S 0.091(6) 0.061(5) 0.093(7) -0.011(5) 0.025(5) -0.029(5)
C9S 0.115(8) 0.080(8) 0.106(9) -0.006(7) 0.014(7) -0.028(6)
C10S 0.138(13) 0.123(13) 0.127(16) -0.037(12) -0.009(11) 0.009(11)
C6T 0.127(14) 0.051(9) 0.111(15) 0.011(9) 0.002(12) 0.010(10)
C7T 0.125(10) 0.052(8) 0.099(11) 0.008(7) 0.000(9) 0.005(7)
C8T 0.110(10) 0.055(8) 0.071(9) 0.007(7) -0.019(8) 0.000(7)
C9T 0.103(11) 0.051(8) 0.085(11) 0.007(8) -0.025(8) -0.008(7)
C10T 0.112(12) 0.082(13) 0.118(16) -0.006(11) -0.017(11) 0.001(10)

loop_
_atom_type_symbol
_atom_type_description
_atom_type_scat_dispersion_real
_atom_type_scat_dispersion_imag
_atom_type_scat_source
C C 0.0033 0.0016 'International Tables Vol C Tables 4.2.6.8 and 6.1.1.4'
H H 0.0000 0.0000 'International Tables Vol C Tables 4.2.6.8 and 6.1.1.4'
O O 0.0106 0.0060 'International Tables Vol C Tables 4.2.6.8 and 6.1.1.4'
P P 0.1023 0.0942 'International Tables Vol C Tables 4.2.6.8 and 6.1.1.4'
Cl Cl 0.1484 0.1585 'International Tables Vol C Tables 4.2.6.8 and 6.1.1.4'
Mo Mo -1.6832 0.6857 'International Tables Vol C Tables 4.2.6.8 and 6.1.1.4'

loop_
_geom_angle_atom_site_label_1
_geom_angle_atom_site_label_2
_geom_angle_atom_site_label_3
_geom_angle
O1 Mo1 C1 96.52(13)
O1 Mo1 O3 109.57(11)
C1 Mo1 O3 99.27(12)
O1 Mo1 Cl1 110.58(9)
C1 Mo1 Cl1 149.59(9)
O3 Mo1 Cl1 84.80(7)
O1 Mo1 O2 163.07(10)
C1 Mo1 O2 70.13(11)
O3 Mo1 O2 83.53(9)
Cl1 Mo1 O2 80.52(6)
O1 Mo1 P1 87.66(9)
C1 Mo1 P1 86.02(10)
O3 Mo1 P1 161.07(7)
Cl1 Mo1 P1 81.70(3)
O2 Mo1 P1 81.22(6)
C2 C1 Mo1 126.9(2)
C2 C1 H1 116(3)
Mo1 C1 H1 117(3)
C3 C2 C7 118.1(3)
C3 C2 C1 124.3(3)
C7 C2 C1 117.7(3)
C4 C3 C2 120.7(4)
C4 C3 H3 119.6
C2 C3 H3 119.6
C3 C4 C5 119.8(4)
C3 C4 H4 120.1
C5 C4 H4 120.1
C4 C5 C6 121.6(4)
C4 C5 H5 119.2
C6 C5 H5 119.2
C7 C6 C5 117.6(4)
C7 C6 H6 121.2
C5 C6 H6 121.2
O2 C7 C6 124.5(3)
O2 C7 C2 113.2(3)
C6 C7 C2 122.2(3)
C7 O2 C8 116.3(3)
C7 O2 Mo1 112.03(19)
C8 O2 Mo1 131.7(2)
O2 C8 H8A 109.5
O2 C8 H8B 109.5
H8A C8 H8B 109.5
O2 C8 H8C 109.5
H8A C8 H8C 109.5
H8B C8 H8C 109.5
C10 P1 C9 104.5(2)
C10 P1 C11 104.5(3)
C9 P1 C11 104.9(2)
C10 P1 Mo1 111.95(15)
C9 P1 Mo1 116.05(15)
C11 P1 Mo1 113.82(18)
P1 C9 H9A 109.5
P1 C9 H9B 109.5
H9A C9 H9B 109.5
P1 C9 H9C 109.5
H9A C9 H9C 109.5
H9B C9 H9C 109.5
P1 C10 H10A 109.5
P1 C10 H10B 109.5
H10A C10 H10B 109.5
P1 C10 H10C 109.5
H10A C10 H10C 109.5
H10B C10 H10C 109.5
P1 C11 H11A 109.5
P1 C11 H11B 109.5
H11A C11 H11B 109.5
P1 C11 H11C 109.5
H11A C11 H11C 109.5
H11B C11 H11C 109.5
C21 O3 Mo1 140.9(2)
O3 C21 C26 120.1(3)
O3 C21 C22 120.0(3)
C26 C21 C22 119.6(3)
C23 C22 C21 119.4(3)
C23 C22 C27 119.3(3)
C21 C22 C27 121.1(3)
C24 C23 C22 121.3(3)
C24 C23 H23 119.4
C22 C23 H23 119.4
C25 C24 C23 119.2(3)
C25 C24 H24 120.4
C23 C24 H24 120.4
C24 C25 C26 121.8(3)
C24 C25 H25 119.1
C26 C25 H25 119.1
C25 C26 C21 118.8(3)
C25 C26 C42 117.6(3)
C21 C26 C42 123.6(3)
C32 C27 C28 119.3(3)
C32 C27 C22 119.1(3)
C28 C27 C22 121.5(3)
C29 C28 C27 119.6(3)
C29 C28 C33 118.7(3)
C27 C28 C33 121.6(3)
C30 C29 C28 121.9(3)
C30 C29 H29 119.1
C28 C29 H29 119.1
C29 C30 C31 117.7(3)
C29 C30 C36 121.0(3)
C31 C30 C36 121.2(3)
C32 C31 C30 122.4(3)
C32 C31 H31 118.8
C30 C31 H31 118.8
C31 C32 C27 119.1(3)
C31 C32 C39 119.4(3)
C27 C32 C39 121.5(3)
C28 C33 C34 110.0(3)
C28 C33 C35 112.5(3)
C34 C33 C35 109.9(3)
C28 C33 H33 108.1
C34 C33 H33 108.1
C35 C33 H33 108.1
C33 C34 H34A 109.5
C33 C34 H34B 109.5
H34A C34 H34B 109.5
C33 C34 H34C 109.5
H34A C34 H34C 109.5
H34B C34 H34C 109.5
C33 C35 H35A 109.5
C33 C35 H35B 109.5
H35A C35 H35B 109.5
C33 C35 H35C 109.5
H35A C35 H35C 109.5
H35B C35 H35C 109.5
C37 C36 C38 112.1(4)
C37 C36 C30 113.3(3)
C38 C36 C30 110.2(3)
C37 C36 H36 107.0
C38 C36 H36 107.0
C30 C36 H36 107.0
C36 C37 H37A 109.5
C36 C37 H37B 109.5
H37A C37 H37B 109.5
C36 C37 H37C 109.5
H37A C37 H37C 109.5
H37B C37 H37C 109.5
C36 C38 H38A 109.5
C36 C38 H38B 109.5
H38A C38 H38B 109.5
C36 C38 H38C 109.5
H38A C38 H38C 109.5
H38B C38 H38C 109.5
C32 C39 C41 111.5(3)
C32 C39 C40 111.2(3)
C41 C39 C40 110.4(3)
C32 C39 H39 107.9
C41 C39 H39 107.9
C40 C39 H39 107.9
C39 C40 H40A 109.5
C39 C40 H40B 109.5
H40A C40 H40B 109.5
C39 C40 H40C 109.5
H40A C40 H40C 109.5
H40B C40 H40C 109.5
C39 C41 H41A 109.5
C39 C41 H41B 109.5
H41A C41 H41B 109.5
C39 C41 H41C 109.5
H41A C41 H41C 109.5
H41B C41 H41C 109.5
C47 C42 C43 120.0(3)
C47 C42 C26 120.3(3)
C43 C42 C26 119.4(3)
C44 C43 C42 119.0(3)
C44 C43 C48 118.5(3)
C42 C43 C48 122.6(3)
C45 C44 C43 122.0(3)
C45 C44 H44 119.0
C43 C44 H44 119.0
C44 C45 C46 117.8(3)
C44 C45 C51 122.2(3)
C46 C45 C51 120.0(3)
C45 C46 C47 122.4(3)
C45 C46 H46 118.8
C47 C46 H46 118.8
C42 C47 C46 118.8(3)
C42 C47 C54 121.5(3)
C46 C47 C54 119.5(3)
C43 C48 C50 112.5(3)
C43 C48 C49 111.6(3)
C50 C48 C49 109.2(3)
C43 C48 H48 107.8
C50 C48 H48 107.8
C49 C48 H48 107.8
C48 C49 H49A 109.5
C48 C49 H49B 109.5
H49A C49 H49B 109.5
C48 C49 H49C 109.5
H49A C49 H49C 109.5
H49B C49 H49C 109.5
C48 C50 H50A 109.5
C48 C50 H50B 109.5
H50A C50 H50B 109.5
C48 C50 H50C 109.5
H50A C50 H50C 109.5
H50B C50 H50C 109.5
C52 C51 C45 112.6(3)
C52 C51 C53 110.1(4)
C45 C51 C53 111.7(4)
C52 C51 H51 107.4
C45 C51 H51 107.4
C53 C51 H51 107.4
C51 C52 H52A 109.5
C51 C52 H52B 109.5
H52A C52 H52B 109.5
C51 C52 H52C 109.5
H52A C52 H52C 109.5
H52B C52 H52C 109.5
C51 C53 H53A 109.5
C51 C53 H53B 109.5
H53A C53 H53B 109.5
C51 C53 H53C 109.5
H53A C53 H53C 109.5
H53B C53 H53C 109.5
C47 C54 C56 113.6(3)
C47 C54 C55 109.9(3)
C56 C54 C55 110.4(3)
C47 C54 H54 107.6
C56 C54 H54 107.6
C55 C54 H54 107.6
C54 C55 H55A 109.5
C54 C55 H55B 109.5
H55A C55 H55B 109.5
C54 C55 H55C 109.5
H55A C55 H55C 109.5
H55B C55 H55C 109.5
C54 C56 H56A 109.5
C54 C56 H56B 109.5
H56A C56 H56B 109.5
C54 C56 H56C 109.5
H56A C56 H56C 109.5
H56B C56 H56C 109.5
O4 Mo2 C61 96.50(14)
O4 Mo2 O6 110.22(12)
C61 Mo2 O6 98.44(12)
O4 Mo2 Cl2 108.96(11)
C61 Mo2 Cl2 150.86(10)
O6 Mo2 Cl2 86.13(8)
O4 Mo2 O5 163.68(11)
C61 Mo2 O5 71.06(11)
O6 Mo2 O5 82.69(9)
Cl2 Mo2 O5 81.11(6)
O4 Mo2 P2 86.29(10)
C61 Mo2 P2 85.84(10)
O6 Mo2 P2 162.19(8)
Cl2 Mo2 P2 82.00(4)
O5 Mo2 P2 82.39(6)
C62 C61 Mo2 126.0(2)
C62 C61 H61 110(3)
Mo2 C61 H61 124(3)
C63 C62 C67 118.3(3)
C63 C62 C61 124.6(3)
C67 C62 C61 117.1(3)
C64 C63 C62 120.7(4)
C64 C63 H63 119.6
C62 C63 H63 119.6
C63 C64 C65 119.8(4)
C63 C64 H64 120.1
C65 C64 H64 120.1
C64 C65 C66 121.2(4)
C64 C65 H65 119.4
C66 C65 H65 119.4
C67 C66 C65 118.2(4)
C67 C66 H66 120.9
C65 C66 H66 120.9
O5 C67 C66 124.4(3)
O5 C67 C62 113.8(3)
C66 C67 C62 121.7(3)
C67 O5 C68 117.0(3)
C67 O5 Mo2 111.99(19)
C68 O5 Mo2 130.9(2)
O5 C68 H68A 109.5
O5 C68 H68B 109.5
H68A C68 H68B 109.5
O5 C68 H68C 109.5
H68A C68 H68C 109.5
H68B C68 H68C 109.5
C70 P2 C71 104.1(3)
C70 P2 C69 103.9(3)
C71 P2 C69 105.6(2)
C70 P2 Mo2 111.33(19)
C71 P2 Mo2 113.71(14)
C69 P2 Mo2 116.99(15)
P2 C69 H69A 109.5
P2 C69 H69B 109.5
H69A C69 H69B 109.5
P2 C69 H69C 109.5
H69A C69 H69C 109.5
H69B C69 H69C 109.5
P2 C70 H70A 109.5
P2 C70 H70B 109.5
H70A C70 H70B 109.5
P2 C70 H70C 109.5
H70A C70 H70C 109.5
H70B C70 H70C 109.5
P2 C71 H71A 109.5
P2 C71 H71B 109.5
H71A C71 H71B 109.5
P2 C71 H71C 109.5
H71A C71 H71C 109.5
H71B C71 H71C 109.5
C81 O6 Mo2 141.8(2)
O6 C81 C86 120.6(3)
O6 C81 C82 119.6(3)
C86 C81 C82 119.5(3)
C83 C82 C81 118.9(3)
C83 C82 C87 117.8(3)
C81 C82 C87 123.3(3)
C84 C83 C82 121.7(3)
C84 C83 H83 119.1
C82 C83 H83 119.1
C83 C84 C85 119.3(3)
C83 C84 H84 120.4
C85 C84 H84 120.4
C86 C85 C84 120.9(3)
C86 C85 H85 119.5
C84 C85 H85 119.5
C85 C86 C81 119.7(3)
C85 C86 C102 120.3(3)
C81 C86 C102 119.9(3)
C92 C87 C88 119.2(3)
C92 C87 C82 120.2(3)
C88 C87 C82 120.2(3)
C89 C88 C87 119.1(4)
C89 C88 C93 119.3(3)
C87 C88 C93 121.3(3)
C90 C89 C88 122.2(4)
C90 C89 H89 118.9
C88 C89 H89 118.9
C89 C90 C91 118.1(3)
C89 C90 C96 121.7(4)
C91 C90 C96 120.2(4)
C90 C91 C92 121.9(4)
C90 C91 H91 119.1
C92 C91 H91 119.1
C91 C92 C87 119.4(4)
C91 C92 C99 118.4(3)
C87 C92 C99 122.2(3)
C94 C93 C88 113.7(3)
C94 C93 C95 111.2(4)
C88 C93 C95 109.3(4)
C94 C93 H93 107.5
C88 C93 H93 107.5
C95 C93 H93 107.5
C93 C94 H94A 109.5
C93 C94 H94B 109.5
H94A C94 H94B 109.5
C93 C94 H94C 109.5
H94A C94 H94C 109.5
H94B C94 H94C 109.5
C93 C95 H95A 109.5
C93 C95 H95B 109.5
H95A C95 H95B 109.5
C93 C95 H95C 109.5
H95A C95 H95C 109.5
H95B C95 H95C 109.5
C98 C96 C97 112.2(6)
C98 C96 C90 110.7(4)
C97 C96 C90 112.1(4)
C98 C96 H96 107.2
C97 C96 H96 107.2
C90 C96 H96 107.2
C96 C97 H97A 109.5
C96 C97 H97B 109.5
H97A C97 H97B 109.5
C96 C97 H97C 109.5
H97A C97 H97C 109.5
H97B C97 H97C 109.5
C96 C98 H98A 109.5
C96 C98 H98B 109.5
H98A C98 H98B 109.5
C96 C98 H98C 109.5
H98A C98 H98C 109.5
H98B C98 H98C 109.5
C92 C99 C100 111.2(4)
C92 C99 C101 112.3(4)
C100 C99 C101 109.5(4)
C92 C99 H99 107.9
C100 C99 H99 107.9
C101 C99 H99 107.9
C99 C100 H10D 109.5
C99 C100 H10E 109.5
H10D C100 H10E 109.5
C99 C100 H10F 109.5
H10D C100 H10F 109.5
H10E C100 H10F 109.5
C99 C101 H10G 109.5
C99 C101 H10H 109.5
H10G C101 H10H 109.5
C99 C101 H10I 109.5
H10G C101 H10I 109.5
H10H C101 H10I 109.5
C107 C102 C103 120.6(3)
C107 C102 C86 120.5(3)
C103 C102 C86 118.9(3)
C104 C103 C102 118.7(4)
C104 C103 C108 118.6(3)
C102 C103 C108 122.7(3)
C105 C104 C103 121.9(4)
C105 C104 H104 119.1
C103 C104 H104 119.1
C104 C105 C106 118.1(3)
C104 C105 C111 119.9(4)
C106 C105 C111 121.8(4)
C105 C106 C107 121.9(4)
C105 C106 H106 119.1
C107 C106 H106 119.1
C106 C107 C102 118.7(3)
C106 C107 C114 118.6(4)
C102 C107 C114 122.6(3)
C103 C108 C110 111.7(4)
C103 C108 C109 112.2(3)
C110 C108 C109 110.2(4)
C103 C108 H108 107.5
C110 C108 H108 107.5
C109 C108 H108 107.5
C108 C109 H10J 109.5
C108 C109 H10K 109.5
H10J C109 H10K 109.5
C108 C109 H10L 109.5
H10J C109 H10L 109.5
H10K C109 H10L 109.5
C108 C110 H11D 109.5
C108 C110 H11E 109.5
H11D C110 H11E 109.5
C108 C110 H11F 109.5
H11D C110 H11F 109.5
H11E C110 H11F 109.5
C105 C111 C113 109.5(3)
C105 C111 C112 113.1(3)
C113 C111 C112 110.8(4)
C105 C111 H111 107.7
C113 C111 H111 107.7
C112 C111 H111 107.7
C111 C112 H11G 109.5
C111 C112 H11H 109.5
H11G C112 H11H 109.5
C111 C112 H11I 109.5
H11G C112 H11I 109.5
H11H C112 H11I 109.5
C111 C113 H11J 109.5
C111 C113 H11K 109.5
H11J C113 H11K 109.5
C111 C113 H11L 109.5
H11J C113 H11L 109.5
H11K C113 H11L 109.5
C116 C114 C107 112.9(4)
C116 C114 C115 109.8(4)
C107 C114 C115 110.6(3)
C116 C114 H114 107.8
C107 C114 H114 107.8
C115 C114 H114 107.8
C114 C115 H11M 109.5
C114 C115 H11N 109.5
H11M C115 H11N 109.5
C114 C115 H11O 109.5
H11M C115 H11O 109.5
H11N C115 H11O 109.5
C114 C116 H11P 109.5
C114 C116 H11Q 109.5
H11P C116 H11Q 109.5
C114 C116 H11R 109.5
H11P C116 H11R 109.5
H11Q C116 H11R 109.5
C2S C1S H1S1 109.5
C2S C1S H1S2 109.5
H1S1 C1S H1S2 109.5
C2S C1S H1S3 109.5
H1S1 C1S H1S3 109.5
H1S2 C1S H1S3 109.5
C3S C2S C1S 115.5(15)
C3S C2S H2S1 108.4
C1S C2S H2S1 108.4
C3S C2S H2S2 108.4
C1S C2S H2S2 108.4
H2S1 C2S H2S2 107.5
C2S C3S C4S 112.0(16)
C2S C3S H3S1 109.2
C4S C3S H3S1 109.2
C2S C3S H3S2 109.2
C4S C3S H3S2 109.2
H3S1 C3S H3S2 107.9
C5S C4S C3S 111.2(15)
C5S C4S H4S1 109.4
C3S C4S H4S1 109.4
C5S C4S H4S2 109.4
C3S C4S H4S2 109.4
H4S1 C4S H4S2 108.0
C4S C5S H5S1 109.5
C4S C5S H5S2 109.5
H5S1 C5S H5S2 109.5
C4S C5S H5S3 109.5
H5S1 C5S H5S3 109.5
H5S2 C5S H5S3 109.5
C2T C1T H1T1 109.5
C2T C1T H1T2 109.5
H1T1 C1T H1T2 109.5
C2T C1T H1T3 109.5
H1T1 C1T H1T3 109.5
H1T2 C1T H1T3 109.5
C3T C2T C1T 113.9(12)
C3T C2T H2T1 108.8
C1T C2T H2T1 108.8
C3T C2T H2T2 108.8
C1T C2T H2T2 108.8
H2T1 C2T H2T2 107.7
C2T C3T C4T 114.8(15)
C2T C3T H3T1 108.6
C4T C3T H3T1 108.6
C2T C3T H3T2 108.6
C4T C3T H3T2 108.6
H3T1 C3T H3T2 107.5
C5T C4T C3T 110.9(15)
C5T C4T H4T1 109.4
C3T C4T H4T1 109.4
C5T C4T H4T2 109.4
C3T C4T H4T2 109.4
H4T1 C4T H4T2 108.0
C4T C5T H5T1 109.5
C4T C5T H5T2 109.5
H5T1 C5T H5T2 109.5
C4T C5T H5T3 109.5
H5T1 C5T H5T3 109.5
H5T2 C5T H5T3 109.5
C7S C6S H6S1 109.5
C7S C6S H6S2 109.5
H6S1 C6S H6S2 109.5
C7S C6S H6S3 109.5
H6S1 C6S H6S3 109.5
H6S2 C6S H6S3 109.5
C6S C7S C8S 111.2(13)
C6S C7S H7S1 109.4
C8S C7S H7S1 109.4
C6S C7S H7S2 109.4
C8S C7S H7S2 109.4
H7S1 C7S H7S2 108.0
C9S C8S C7S 113.0(12)
C9S C8S H8S1 109.0
C7S C8S H8S1 109.0
C9S C8S H8S2 109.0
C7S C8S H8S2 109.0
H8S1 C8S H8S2 107.8
C8S C9S C10S 112.7(15)
C8S C9S H9S1 109.1
C10S C9S H9S1 109.1
C8S C9S H9S2 109.1
C10S C9S H9S2 109.1
H9S1 C9S H9S2 107.8
C9S C10S H10M 109.5
C9S C10S H10N 109.5
H10M C10S H10N 109.5
C9S C10S H10O 109.5
H10M C10S H10O 109.5
H10N C10S H10O 109.5
C7T C6T H6T1 109.5
C7T C6T H6T2 109.5
H6T1 C6T H6T2 109.5
C7T C6T H6T3 109.5
H6T1 C6T H6T3 109.5
H6T2 C6T H6T3 109.5
C6T C7T C8T 112.1(16)
C6T C7T H7T1 109.2
C8T C7T H7T1 109.2
C6T C7T H7T2 109.2
C8T C7T H7T2 109.2
H7T1 C7T H7T2 107.9
C7T C8T C9T 107.9(15)
C7T C8T H8T1 110.1
C9T C8T H8T1 110.1
C7T C8T H8T2 110.1
C9T C8T H8T2 110.1
H8T1 C8T H8T2 108.4
C10T C9T C8T 107.7(16)
C10T C9T H9T1 110.2
C8T C9T H9T1 110.2
C10T C9T H9T2 110.2
C8T C9T H9T2 110.2
H9T1 C9T H9T2 108.5
C9T C10T H10P 109.5
C9T C10T H10Q 109.5
H10P C10T H10Q 109.5
C9T C10T H10R 109.5
H10P C10T H10R 109.5
H10Q C10T H10R 109.5

loop_
_geom_bond_atom_site_label_1
_geom_bond_atom_site_label_2
_geom_bond_distance
Mo1 O1 1.680(2)
Mo1 C1 1.960(3)
Mo1 O3 1.989(2)
Mo1 Cl1 2.4339(9)
Mo1 O2 2.514(2)
Mo1 P1 2.5324(9)
C1 C2 1.439(5)
C1 H1 0.958(19)
C2 C3 1.400(5)
C2 C7 1.401(5)
C3 C4 1.380(6)
C3 H3 0.9500
C4 C5 1.383(7)
C4 H4 0.9500
C5 C6 1.400(6)
C5 H5 0.9500
C6 C7 1.385(5)
C6 H6 0.9500
C7 O2 1.370(4)
O2 C8 1.438(4)
C8 H8A 0.9800
C8 H8B 0.9800
C8 H8C 0.9800
P1 C10 1.805(4)
P1 C9 1.810(5)
P1 C11 1.815(5)
C9 H9A 0.9800
C9 H9B 0.9800
C9 H9C 0.9800
C10 H10A 0.9800
C10 H10B 0.9800
C10 H10C 0.9800
C11 H11A 0.9800
C11 H11B 0.9800
C11 H11C 0.9800
O3 C21 1.341(4)
C21 C26 1.416(4)
C21 C22 1.419(4)
C22 C23 1.396(4)
C22 C27 1.495(4)
C23 C24 1.393(5)
C23 H23 0.9500
C24 C25 1.385(5)
C24 H24 0.9500
C25 C26 1.405(4)
C25 H25 0.9500
C26 C42 1.503(4)
C27 C32 1.408(4)
C27 C28 1.410(4)
C28 C29 1.394(4)
C28 C33 1.516(4)
C29 C30 1.387(5)
C29 H29 0.9500
C30 C31 1.397(5)
C30 C36 1.518(5)
C31 C32 1.391(5)
C31 H31 0.9500
C32 C39 1.525(5)
C33 C34 1.533(5)
C33 C35 1.538(5)
C33 H33 1.0000
C34 H34A 0.9800
C34 H34B 0.9800
C34 H34C 0.9800
C35 H35A 0.9800
C35 H35B 0.9800
C35 H35C 0.9800
C36 C37 1.510(5)
C36 C38 1.516(6)
C36 H36 1.0000
C37 H37A 0.9800
C37 H37B 0.9800
C37 H37C 0.9800
C38 H38A 0.9800
C38 H38B 0.9800
C38 H38C 0.9800
C39 C41 1.526(5)
C39 C40 1.532(5)
C39 H39 1.0000
C40 H40A 0.9800
C40 H40B 0.9800
C40 H40C 0.9800
C41 H41A 0.9800
C41 H41B 0.9800
C41 H41C 0.9800
C42 C47 1.396(4)
C42 C43 1.418(4)
C43 C44 1.399(5)
C43 C48 1.517(5)
C44 C45 1.385(5)
C44 H44 0.9500
C45 C46 1.397(5)
C45 C51 1.523(5)
C46 C47 1.399(4)
C46 H46 0.9500
C47 C54 1.523(4)
C48 C50 1.526(5)
C48 C49 1.545(6)
C48 H48 1.0000
C49 H49A 0.9800
C49 H49B 0.9800
C49 H49C 0.9800
C50 H50A 0.9800
C50 H50B 0.9800
C50 H50C 0.9800
C51 C52 1.518(6)
C51 C53 1.524(7)
C51 H51 1.0000
C52 H52A 0.9800
C52 H52B 0.9800
C52 H52C 0.9800
C53 H53A 0.9800
C53 H53B 0.9800
C53 H53C 0.9800
C54 C56 1.524(5)
C54 C55 1.532(5)
C54 H54 1.0000
C55 H55A 0.9800
C55 H55B 0.9800
C55 H55C 0.9800
C56 H56A 0.9800
C56 H56B 0.9800
C56 H56C 0.9800
Mo2 O4 1.674(3)
Mo2 C61 1.974(3)
Mo2 O6 1.982(3)
Mo2 Cl2 2.4519(10)
Mo2 O5 2.480(2)
Mo2 P2 2.5133(10)
C61 C62 1.440(5)
C61 H61 0.953(19)
C62 C63 1.401(5)
C62 C67 1.407(5)
C63 C64 1.386(6)
C63 H63 0.9500
C64 C65 1.387(6)
C64 H64 0.9500
C65 C66 1.401(6)
C65 H65 0.9500
C66 C67 1.389(5)
C66 H66 0.9500
C67 O5 1.381(4)
O5 C68 1.441(4)
C68 H68A 0.9800
C68 H68B 0.9800
C68 H68C 0.9800
P2 C70 1.806(5)
P2 C71 1.812(4)
P2 C69 1.818(4)
C69 H69A 0.9800
C69 H69B 0.9800
C69 H69C 0.9800
C70 H70A 0.9800
C70 H70B 0.9800
C70 H70C 0.9800
C71 H71A 0.9800
C71 H71B 0.9800
C71 H71C 0.9800
O6 C81 1.332(4)
C81 C86 1.416(5)
C81 C82 1.417(5)
C82 C83 1.393(4)
C82 C87 1.500(5)
C83 C84 1.388(5)
C83 H83 0.9500
C84 C85 1.392(5)
C84 H84 0.9500
C85 C86 1.391(5)
C85 H85 0.9500
C86 C102 1.505(5)
C87 C92 1.411(5)
C87 C88 1.417(5)
C88 C89 1.399(5)
C88 C93 1.525(6)
C89 C90 1.389(6)
C89 H89 0.9500
C90 C91 1.393(6)
C90 C96 1.521(6)
C91 C92 1.400(5)
C91 H91 0.9500
C92 C99 1.525(6)
C93 C94 1.522(6)
C93 C95 1.525(6)
C93 H93 1.0000
C94 H94A 0.9800
C94 H94B 0.9800
C94 H94C 0.9800
C95 H95A 0.9800
C95 H95B 0.9800
C95 H95C 0.9800
C96 C98 1.504(6)
C96 C97 1.518(8)
C96 H96 1.0000
C97 H97A 0.9800
C97 H97B 0.9800
C97 H97C 0.9800
C98 H98A 0.9800
C98 H98B 0.9800
C98 H98C 0.9800
C99 C100 1.536(7)
C99 C101 1.546(7)
C99 H99 1.0000
C100 H10D 0.9800
C100 H10E 0.9800
C100 H10F 0.9800
C101 H10G 0.9800
C101 H10H 0.9800
C101 H10I 0.9800
C102 C107 1.402(5)
C102 C103 1.409(5)
C103 C104 1.396(5)
C103 C108 1.527(6)
C104 C105 1.395(6)
C104 H104 0.9500
C105 C106 1.396(5)
C105 C111 1.513(5)
C106 C107 1.398(5)
C106 H106 0.9500
C107 C114 1.523(5)
C108 C110 1.529(7)
C108 C109 1.530(6)
C108 H108 1.0000
C109 H10J 0.9800
C109 H10K 0.9800
C109 H10L 0.9800
C110 H11D 0.9800
C110 H11E 0.9800
C110 H11F 0.9800
C111 C113 1.521(6)
C111 C112 1.527(6)
C111 H111 1.0000
C112 H11G 0.9800
C112 H11H 0.9800
C112 H11I 0.9800
C113 H11J 0.9800
C113 H11K 0.9800
C113 H11L 0.9800
C114 C116 1.512(7)
C114 C115 1.523(6)
C114 H114 1.0000
C115 H11M 0.9800
C115 H11N 0.9800
C115 H11O 0.9800
C116 H11P 0.9800
C116 H11Q 0.9800
C116 H11R 0.9800
C1S C2S 1.504(15)
C1S H1S1 0.9800
C1S H1S2 0.9800
C1S H1S3 0.9800
C2S C3S 1.504(14)
C2S H2S1 0.9900
C2S H2S2 0.9900
C3S C4S 1.523(14)
C3S H3S1 0.9900
C3S H3S2 0.9900
C4S C5S 1.509(15)
C4S H4S1 0.9900
C4S H4S2 0.9900
C5S H5S1 0.9800
C5S H5S2 0.9800
C5S H5S3 0.9800
C1T C2T 1.522(15)
C1T H1T1 0.9800
C1T H1T2 0.9800
C1T H1T3 0.9800
C2T C3T 1.503(12)
C2T H2T1 0.9900
C2T H2T2 0.9900
C3T C4T 1.519(15)
C3T H3T1 0.9900
C3T H3T2 0.9900
C4T C5T 1.512(15)
C4T H4T1 0.9900
C4T H4T2 0.9900
C5T H5T1 0.9800
C5T H5T2 0.9800
C5T H5T3 0.9800
C6S C7S 1.474(16)
C6S H6S1 0.9800
C6S H6S2 0.9800
C6S H6S3 0.9800
C7S C8S 1.532(13)
C7S H7S1 0.9900
C7S H7S2 0.9900
C8S C9S 1.498(13)
C8S H8S1 0.9900
C8S H8S2 0.9900
C9S C10S 1.518(15)
C9S H9S1 0.9900
C9S H9S2 0.9900
C10S H10M 0.9800
C10S H10N 0.9800
C10S H10O 0.9800
C6T C7T 1.495(16)
C6T H6T1 0.9800
C6T H6T2 0.9800
C6T H6T3 0.9800
C7T C8T 1.513(15)
C7T H7T1 0.9900
C7T H7T2 0.9900
C8T C9T 1.531(15)
C8T H8T1 0.9900
C8T H8T2 0.9900
C9T C10T 1.494(17)
C9T H9T1 0.9900
C9T H9T2 0.9900
C10T H10P 0.9800
C10T H10Q 0.9800
C10T H10R 0.9800
